data_4125027
loop_
_publ_author_name
'Wang, Yi-Ming'
'Buchwald, Stephen L.'

_publ_section_title
;
 Enantioselective CuH-Catalyzed Hydroallylation of Vinylarenes.
;
_journal_issue 15
_journal_name_full 'Journal of the American Chemical Society'
_journal_page_first 5024
_journal_page_last 5027
_journal_paper_doi 10.1021/jacs.6b02527
_journal_volume 138
_journal_year 2016
_chemical_absolute_configuration ad
_chemical_formula_sum 'C25 H22 S'
_chemical_formula_weight 354.48
_space_group_crystal_system monoclinic
_space_group_IT_number 4
_space_group_name_Hall 'P 2yb'
_space_group_name_H-M_alt 'P 1 21 1'
_symmetry_space_group_name_Hall 'P 2yb'
_symmetry_space_group_name_H-M 'P 1 21 1'
_atom_sites_solution_hydrogens geom
_atom_sites_solution_primary direct
_atom_sites_solution_secondary difmap
_audit_creation_method SHELXL-2014/6
_cell_angle_alpha 90
_cell_angle_beta 90.0076(17)
_cell_angle_gamma 90
_cell_formula_units_Z 2
_cell_length_a 6.4872(4)
_cell_length_b 18.0297(12)
_cell_length_c 8.1708(6)
_cell_measurement_reflns_used 9963
_cell_measurement_temperature 100(2)
_cell_measurement_theta_max 33.15
_cell_measurement_theta_min 2.49
_cell_volume 955.68(11)
_computing_cell_refinement 'SAINT 7.46A (Bruker-AXS, 2015)'
_computing_data_collection 'APEX2 v2011.4.0 (Bruker-AXS, 2015)'
_computing_data_reduction 'SAINT 7.46A (Bruker-AXS, 2015)'
_computing_molecular_graphics 'Bruker SHELXTL'
_computing_publication_material 'Bruker SHELXTL'
_computing_structure_refinement 'SHELXL-2014/6 (Sheldrick, 2014)'
_computing_structure_solution 'SHELXS-2015 (Sheldrick, 2015)'
_diffrn_ambient_temperature 100(2)
_diffrn_detector_area_resol_mean 8.3
_diffrn_measured_fraction_theta_full 0.997
_diffrn_measured_fraction_theta_max 0.999
_diffrn_measurement_device_type 'Bruker Smart APEX2 CCD'
_diffrn_measurement_method '\f and \w scans'
_diffrn_radiation_type MoK\a
_diffrn_radiation_wavelength 0.71073
_diffrn_reflns_av_R_equivalents 0.0431
_diffrn_reflns_av_unetI/netI 0.0229
_diffrn_reflns_Laue_measured_fraction_full 0.997
_diffrn_reflns_Laue_measured_fraction_max 0.999
_diffrn_reflns_limit_h_max 9
_diffrn_reflns_limit_h_min -9
_diffrn_reflns_limit_k_max 27
_diffrn_reflns_limit_k_min -26
_diffrn_reflns_limit_l_max 12
_diffrn_reflns_limit_l_min -12
_diffrn_reflns_number 61782
_diffrn_reflns_point_group_measured_fraction_full 0.998
_diffrn_reflns_point_group_measured_fraction_max 0.999
_diffrn_reflns_theta_full 25.242
_diffrn_reflns_theta_max 32.559
_diffrn_reflns_theta_min 1.129
_diffrn_source 'I\mS micro-focus sealed tube, multilayer optics'
_exptl_absorpt_coefficient_mu 0.174
_exptl_absorpt_correction_T_max 0.7465
_exptl_absorpt_correction_T_min 0.6715
_exptl_absorpt_correction_type multi-scan
_exptl_absorpt_process_details 'SADABS (Sheldrick, 2009)'
_exptl_crystal_colour colourless
_exptl_crystal_density_diffrn 1.232
_exptl_crystal_density_method 'not measured'
_exptl_crystal_description needle
_exptl_crystal_F_000 376
_exptl_crystal_size_max 0.490
_exptl_crystal_size_mid 0.180
_exptl_crystal_size_min 0.140
_refine_diff_density_max 0.252
_refine_diff_density_min -0.195
_refine_diff_density_rms 0.033
_refine_ls_abs_structure_details
; 
 Flack x determined using 3201 quotients [(I+)-(I-)]/[(I+)+(I-)] 
 (Parsons, Flack and Wagner, Acta Cryst. B69 (2013) 249-259). 
;
_refine_ls_abs_structure_Flack -0.005(16)
_refine_ls_extinction_method none
_refine_ls_goodness_of_fit_ref 1.049
_refine_ls_hydrogen_treatment constr
_refine_ls_matrix_type full
_refine_ls_number_parameters 298
_refine_ls_number_reflns 6922
_refine_ls_number_restraints 712
_refine_ls_restrained_S_all 1.012
_refine_ls_R_factor_all 0.0311
_refine_ls_R_factor_gt 0.0303
_refine_ls_shift/su_max 0.001
_refine_ls_shift/su_mean 0.000
_refine_ls_structure_factor_coef Fsqd
_refine_ls_weighting_details 'w=1/[\s^2^(Fo^2^)+(0.0515P)^2^+0.0533P] where P=(Fo^2^+2Fc^2^)/3'
_refine_ls_weighting_scheme calc
_refine_ls_wR_factor_gt 0.0802
_refine_ls_wR_factor_ref 0.0810
_reflns_Friedel_coverage 0.947
_reflns_Friedel_fraction_full 0.998
_reflns_Friedel_fraction_max 0.999
_reflns_number_gt 6787
_reflns_number_total 6922
_reflns_threshold_expression 'I > 2\s(I)'
_cod_data_source_file ja6b02527_si_001.cif
_cod_data_source_block X16027
_cod_depositor_comments 'Adding full bibliography for 4125027.cif.'
_cod_database_code 4125027
_shelx_space_group_comment
; 
The symmetry employed for this shelxl refinement is uniquely defined 
by the following loop, which should always be used as a source of 
symmetry information in preference to the above space-group names. 
They are only intended as comments. 
;
_shelx_estimated_absorpt_t_min 0.919
_shelx_estimated_absorpt_t_max 0.976
_shelxl_version_number 2014/6

loop_
_space_group_symop_operation_xyz
'x, y, z'
'-x, y+1/2, -z'

loop_
_atom_site_label
_atom_site_type_symbol
_atom_site_fract_x
_atom_site_fract_y
_atom_site_fract_z
_atom_site_U_iso_or_equiv
_atom_site_adp_type
_atom_site_occupancy
_atom_site_site_symmetry_order
_atom_site_calc_flag
_atom_site_refinement_flags_posn
_atom_site_refinement_flags_adp
_atom_site_refinement_flags_occupancy
_atom_site_disorder_assembly
_atom_site_disorder_group
C1 C 0.8003(4) 0.77954(13) -0.0980(3) 0.0382(5) Uani 1 1 d . U . . .
H1A H 0.6648 0.7632 -0.1234 0.046 Uiso 1 1 calc R U . . .
H1B H 0.8480 0.8260 -0.1379 0.046 Uiso 1 1 calc R U . . .
C2 C 0.9239(3) 0.73720(10) -0.0060(2) 0.0273(3) Uani 1 1 d D U . . .
C3 C 1.1392(3) 0.76230(11) 0.0358(2) 0.0283(3) Uani 1 1 d . U . . .
H3A H 1.1802 0.8017 -0.0420 0.034 Uiso 1 1 calc R U . . .
H3B H 1.2346 0.7200 0.0201 0.034 Uiso 1 1 calc R U . . .
C4 C 1.1656(3) 0.79212(11) 0.2122(2) 0.0276(3) Uani 1 1 d . U . . .
H4 H 1.1206 0.7526 0.2903 0.033 Uiso 1 1 calc R U . . .
C5 C 1.3943(3) 0.80837(12) 0.2431(3) 0.0355(4) Uani 1 1 d . U . . .
H5A H 1.4417 0.8467 0.1667 0.053 Uiso 1 1 calc R U . . .
H5B H 1.4748 0.7630 0.2265 0.053 Uiso 1 1 calc R U . . .
H5C H 1.4127 0.8258 0.3557 0.053 Uiso 1 1 calc R U . . .
C6 C 0.8559(3) 0.66542(10) 0.0576(2) 0.0252(3) Uani 1 1 d D U . . .
C7 C 0.9603(6) 0.6174(3) 0.1581(5) 0.0274(7) Uani 0.860(3) 1 d D U P A 1
H7 H 1.0933 0.6280 0.2007 0.033 Uiso 0.860(3) 1 calc R U P A 1
C8 C 0.8529(5) 0.5502(2) 0.1934(6) 0.0248(5) Uani 0.860(3) 1 d D U P A 1
C9 C 0.9124(5) 0.48934(17) 0.2891(4) 0.0289(5) Uani 0.860(3) 1 d D U P A 1
H9 H 1.0428 0.4890 0.3420 0.035 Uiso 0.860(3) 1 calc R U P A 1
C10 C 0.7800(5) 0.42974(14) 0.3060(3) 0.0318(4) Uani 0.860(3) 1 d D U P A 1
H10 H 0.8207 0.3885 0.3707 0.038 Uiso 0.860(3) 1 calc R U P A 1
C11 C 0.5866(5) 0.42909(16) 0.2293(3) 0.0312(5) Uani 0.860(3) 1 d D U P A 1
H11 H 0.4987 0.3874 0.2427 0.037 Uiso 0.860(3) 1 calc R U P A 1
C12 C 0.5223(4) 0.48808(18) 0.1347(4) 0.0287(5) Uani 0.860(3) 1 d D U P A 1
H12 H 0.3915 0.4876 0.0824 0.034 Uiso 0.860(3) 1 calc R U P A 1
C13 C 0.6562(4) 0.54875(13) 0.1183(3) 0.0249(4) Uani 0.860(3) 1 d D U P A 1
S1 S 0.61403(9) 0.62873(4) 0.00452(8) 0.02714(14) Uani 0.860(3) 1 d D U P A 1
C7A C 0.681(3) 0.6350(10) 0.019(2) 0.035(4) Uani 0.140(3) 1 d D U P A 2
H7A H 0.5834 0.6567 -0.0533 0.042 Uiso 0.140(3) 1 calc R U P A 2
C8A C 0.655(3) 0.5650(10) 0.096(2) 0.0248(5) Uani 0.140(3) 1 d D U P A 2
C9A C 0.508(3) 0.5109(10) 0.095(3) 0.036(3) Uani 0.140(3) 1 d D U P A 2
H9A H 0.3901 0.5184 0.0283 0.043 Uiso 0.140(3) 1 calc R U P A 2
C10A C 0.518(3) 0.4471(9) 0.182(2) 0.034(3) Uani 0.140(3) 1 d D U P A 2
H10A H 0.4048 0.4139 0.1809 0.041 Uiso 0.140(3) 1 calc R U P A 2
C11A C 0.688(3) 0.4296(9) 0.272(2) 0.035(3) Uani 0.140(3) 1 d D U P A 2
H11A H 0.6957 0.3830 0.3259 0.042 Uiso 0.140(3) 1 calc R U P A 2
C12A C 0.844(3) 0.4776(10) 0.285(3) 0.033(3) Uani 0.140(3) 1 d D U P A 2
H12A H 0.9624 0.4670 0.3496 0.040 Uiso 0.140(3) 1 calc R U P A 2
C13A C 0.825(4) 0.5469(15) 0.194(4) 0.0249(4) Uani 0.140(3) 1 d D U P A 2
S1A S 1.0146(10) 0.6167(5) 0.1835(10) 0.0343(15) Uani 0.140(3) 1 d D U P A 2
C21 C 1.0372(3) 0.86055(11) 0.2432(2) 0.0259(3) Uani 1 1 d . U . . .
C22 C 0.8852(3) 0.86099(11) 0.3636(2) 0.0279(3) Uani 1 1 d . U . . .
H22 H 0.8577 0.8170 0.4237 0.033 Uiso 1 1 calc R U . . .
C23 C 0.7728(3) 0.92507(11) 0.3973(2) 0.0285(3) Uani 1 1 d . U . . .
H23 H 0.6694 0.9240 0.4795 0.034 Uiso 1 1 calc R U . . .
C24 C 0.8098(3) 0.99084(11) 0.3121(2) 0.0256(3) Uani 1 1 d . U . . .
C25 C 0.9605(3) 0.98987(11) 0.1900(2) 0.0306(4) Uani 1 1 d . U . . .
H25 H 0.9875 1.0338 0.1294 0.037 Uiso 1 1 calc R U . . .
C26 C 1.0715(3) 0.92592(12) 0.1557(2) 0.0312(4) Uani 1 1 d . U . . .
H26 H 1.1724 0.9266 0.0715 0.037 Uiso 1 1 calc R U . . .
C31 C 0.6961(3) 1.06017(12) 0.3517(2) 0.0289(3) Uani 1 1 d . U . . .
C32 C 0.4923(3) 1.05778(15) 0.4087(3) 0.0375(5) Uani 1 1 d . U . . .
H32 H 0.4250 1.0113 0.4212 0.045 Uiso 1 1 calc R U . . .
C33 C 0.3879(4) 1.12289(19) 0.4472(3) 0.0475(6) Uani 1 1 d . U . . .
H33 H 0.2501 1.1205 0.4862 0.057 Uiso 1 1 calc R U . . .
C34 C 0.4826(5) 1.19076(17) 0.4292(3) 0.0468(6) Uani 1 1 d . U . . .
H34 H 0.4103 1.2349 0.4560 0.056 Uiso 1 1 calc R U . . .
C35 C 0.6843(5) 1.19457(14) 0.3716(3) 0.0425(5) Uani 1 1 d . U . . .
H35 H 0.7500 1.2413 0.3587 0.051 Uiso 1 1 calc R U . . .
C36 C 0.7894(3) 1.12943(14) 0.3332(2) 0.0334(3) Uani 1 1 d . U . . .
H36 H 0.9269 1.1322 0.2937 0.040 Uiso 1 1 calc R U . . .

loop_
_atom_site_aniso_label
_atom_site_aniso_U_11
_atom_site_aniso_U_22
_atom_site_aniso_U_33
_atom_site_aniso_U_23
_atom_site_aniso_U_13
_atom_site_aniso_U_12
C1 0.0395(11) 0.0302(10) 0.0449(11) 0.0046(8) -0.0102(9) -0.0012(8)
C2 0.0278(7) 0.0243(7) 0.0298(7) -0.0034(6) -0.0006(7) 0.0017(5)
C3 0.0264(7) 0.0258(8) 0.0326(8) -0.0004(6) 0.0023(6) 0.0016(6)
C4 0.0266(7) 0.0278(8) 0.0284(7) 0.0003(6) -0.0008(6) -0.0040(6)
C5 0.0280(8) 0.0340(10) 0.0445(10) -0.0025(8) -0.0055(8) -0.0029(7)
C6 0.0229(7) 0.0257(8) 0.0271(7) -0.0032(6) -0.0012(6) 0.0025(6)
C7 0.0247(15) 0.0291(14) 0.0285(13) -0.0027(10) 0.0006(11) 0.0020(13)
C8 0.0233(13) 0.0266(10) 0.0246(7) -0.0031(7) 0.0001(11) 0.0003(9)
C9 0.0310(12) 0.0280(12) 0.0278(10) -0.0001(9) -0.0008(10) -0.0003(9)
C10 0.0402(13) 0.0257(11) 0.0294(10) 0.0007(8) 0.0032(10) -0.0005(10)
C11 0.0356(13) 0.0280(12) 0.0299(11) -0.0042(9) 0.0078(9) -0.0046(10)
C12 0.0254(9) 0.0295(14) 0.0313(12) -0.0050(10) 0.0048(8) -0.0032(10)
C13 0.0250(8) 0.0224(11) 0.0272(10) -0.0024(7) 0.0024(7) 0.0028(8)
S1 0.0222(3) 0.0261(2) 0.0331(2) -0.0025(2) -0.0043(2) 0.0020(2)
C7A 0.038(6) 0.027(6) 0.041(7) 0.005(5) -0.002(6) 0.001(5)
C8A 0.0233(13) 0.0266(10) 0.0246(7) -0.0031(7) 0.0001(11) 0.0003(9)
C9A 0.041(6) 0.031(7) 0.036(8) 0.000(5) 0.010(5) 0.006(5)
C10A 0.038(7) 0.027(6) 0.037(7) 0.002(5) 0.010(5) 0.007(5)
C11A 0.041(7) 0.024(6) 0.041(7) 0.002(5) 0.002(6) 0.004(6)
C12A 0.038(8) 0.030(6) 0.031(6) -0.001(5) 0.001(6) 0.001(5)
C13A 0.0250(8) 0.0224(11) 0.0272(10) -0.0024(7) 0.0024(7) 0.0028(8)
S1A 0.034(3) 0.026(2) 0.042(3) 0.0017(18) 0.001(2) 0.001(2)
C21 0.0254(7) 0.0259(8) 0.0265(7) -0.0005(6) 0.0012(6) -0.0052(6)
C22 0.0257(7) 0.0292(8) 0.0287(7) 0.0036(6) 0.0030(6) -0.0069(7)
C23 0.0239(7) 0.0332(9) 0.0284(8) 0.0029(7) 0.0047(6) -0.0041(7)
C24 0.0235(7) 0.0296(8) 0.0239(7) -0.0003(6) 0.0013(5) -0.0013(6)
C25 0.0351(8) 0.0263(8) 0.0305(8) 0.0028(6) 0.0093(7) 0.0003(7)
C26 0.0347(9) 0.0268(8) 0.0320(8) 0.0010(7) 0.0127(7) -0.0018(7)
C31 0.0273(8) 0.0357(9) 0.0237(7) 0.0006(7) 0.0008(6) 0.0046(7)
C32 0.0308(9) 0.0491(12) 0.0325(9) 0.0085(9) 0.0073(7) 0.0084(9)
C33 0.0393(9) 0.0695(16) 0.0337(8) 0.0100(11) 0.0101(8) 0.0228(12)
C34 0.0564(15) 0.0518(14) 0.0323(9) -0.0056(9) 0.0014(10) 0.0240(12)
C35 0.0538(14) 0.0357(11) 0.0380(10) -0.0082(9) -0.0054(10) 0.0103(10)
C36 0.0347(8) 0.0331(9) 0.0323(8) -0.0048(8) -0.0004(6) 0.0039(9)

loop_
_atom_type_symbol
_atom_type_description
_atom_type_scat_dispersion_real
_atom_type_scat_dispersion_imag
_atom_type_scat_source
C C 0.0033 0.0016 'International Tables Vol C Tables 4.2.6.8 and 6.1.1.4'
H H 0.0000 0.0000 'International Tables Vol C Tables 4.2.6.8 and 6.1.1.4'
S S 0.1246 0.1234 'International Tables Vol C Tables 4.2.6.8 and 6.1.1.4'

loop_
_geom_angle_atom_site_label_1
_geom_angle_atom_site_label_2
_geom_angle_atom_site_label_3
_geom_angle
C2 C1 H1A 120.0
C2 C1 H1B 120.0
H1A C1 H1B 120.0
C1 C2 C6 121.57(17)
C1 C2 C3 120.75(18)
C6 C2 C3 117.68(15)
C2 C3 C4 114.69(15)
C2 C3 H3A 108.6
C4 C3 H3A 108.6
C2 C3 H3B 108.6
C4 C3 H3B 108.6
H3A C3 H3B 107.6
C21 C4 C5 110.49(16)
C21 C4 C3 112.28(15)
C5 C4 C3 109.05(16)
C21 C4 H4 108.3
C5 C4 H4 108.3
C3 C4 H4 108.3
C4 C5 H5A 109.5
C4 C5 H5B 109.5
H5A C5 H5B 109.5
C4 C5 H5C 109.5
H5A C5 H5C 109.5
H5B C5 H5C 109.5
C7A C6 C2 123.4(8)
C7 C6 C2 128.5(2)
C7A C6 S1A 117.3(8)
C2 C6 S1A 119.3(3)
C7 C6 S1 110.6(2)
C2 C6 S1 120.97(13)
C6 C7 C8 114.6(3)
C6 C7 H7 122.7
C8 C7 H7 122.7
C9 C8 C13 118.3(3)
C9 C8 C7 130.0(3)
C13 C8 C7 111.6(3)
C10 C9 C8 119.6(3)
C10 C9 H9 120.2
C8 C9 H9 120.2
C9 C10 C11 121.2(3)
C9 C10 H10 119.4
C11 C10 H10 119.4
C12 C11 C10 121.0(2)
C12 C11 H11 119.5
C10 C11 H11 119.5
C11 C12 C13 117.9(2)
C11 C12 H12 121.1
C13 C12 H12 121.1
C12 C13 C8 122.1(2)
C12 C13 S1 126.9(2)
C8 C13 S1 111.0(2)
C13 S1 C6 92.28(11)
C6 C7A C8A 111.8(15)
C6 C7A H7A 124.1
C8A C7A H7A 124.1
C9A C8A C13A 112.8(15)
C9A C8A C7A 135.7(17)
C13A C8A C7A 111.5(17)
C10A C9A C8A 124.7(18)
C10A C9A H9A 117.6
C8A C9A H9A 117.6
C9A C10A C11A 121.4(17)
C9A C10A H10A 119.3
C11A C10A H10A 119.3
C12A C11A C10A 120.4(16)
C12A C11A H11A 119.8
C10A C11A H11A 119.8
C11A C12A C13A 116.7(17)
C11A C12A H12A 121.6
C13A C12A H12A 121.6
C8A C13A C12A 123.9(17)
C8A C13A S1A 110.8(15)
C12A C13A S1A 125.2(16)
C6 S1A C13A 88.6(8)
C22 C21 C26 118.00(18)
C22 C21 C4 120.91(17)
C26 C21 C4 121.06(16)
C21 C22 C23 120.96(17)
C21 C22 H22 119.5
C23 C22 H22 119.5
C22 C23 C24 121.08(16)
C22 C23 H23 119.5
C24 C23 H23 119.5
C23 C24 C25 117.76(17)
C23 C24 C31 121.36(16)
C25 C24 C31 120.87(17)
C26 C25 C24 121.18(17)
C26 C25 H25 119.4
C24 C25 H25 119.4
C25 C26 C21 121.02(17)
C25 C26 H26 119.5
C21 C26 H26 119.5
C36 C31 C32 118.2(2)
C36 C31 C24 120.90(17)
C32 C31 C24 120.9(2)
C33 C32 C31 120.5(2)
C33 C32 H32 119.7
C31 C32 H32 119.7
C34 C33 C32 120.6(2)
C34 C33 H33 119.7
C32 C33 H33 119.7
C33 C34 C35 120.0(2)
C33 C34 H34 120.0
C35 C34 H34 120.0
C34 C35 C36 119.6(3)
C34 C35 H35 120.2
C36 C35 H35 120.2
C35 C36 C31 121.15(19)
C35 C36 H36 119.4
C31 C36 H36 119.4

loop_
_geom_bond_atom_site_label_1
_geom_bond_atom_site_label_2
_geom_bond_distance
C1 C2 1.338(3)
C1 H1A 0.9500
C1 H1B 0.9500
C2 C6 1.463(3)
C2 C3 1.507(3)
C3 C4 1.548(3)
C3 H3A 0.9900
C3 H3B 0.9900
C4 C21 1.510(3)
C4 C5 1.533(3)
C4 H4 1.0000
C5 H5A 0.9800
C5 H5B 0.9800
C5 H5C 0.9800
C6 C7A 1.298(18)
C6 C7 1.372(5)
C6 S1A 1.700(7)
C6 S1 1.7570(19)
C7 C8 1.427(6)
C7 H7 0.9500
C8 C9 1.402(4)
C8 C13 1.416(3)
C9 C10 1.382(4)
C9 H9 0.9500
C10 C11 1.402(5)
C10 H10 0.9500
C11 C12 1.379(4)
C11 H11 0.9500
C12 C13 1.403(4)
C12 H12 0.9500
C13 S1 1.737(2)
C7A C8A 1.422(19)
C7A H7A 0.9500
C8A C9A 1.36(2)
C8A C13A 1.40(2)
C9A C10A 1.355(19)
C9A H9A 0.9500
C10A C11A 1.36(2)
C10A H10A 0.9500
C11A C12A 1.34(2)
C11A H11A 0.9500
C12A C13A 1.46(2)
C12A H12A 0.9500
C13A S1A 1.76(2)
C21 C22 1.393(2)
C21 C26 1.396(3)
C22 C23 1.394(3)
C22 H22 0.9500
C23 C24 1.396(3)
C23 H23 0.9500
C24 C25 1.397(2)
C24 C31 1.487(3)
C25 C26 1.388(3)
C25 H25 0.9500
C26 H26 0.9500
C31 C36 1.396(3)
C31 C32 1.403(3)
C32 C33 1.391(4)
C32 H32 0.9500
C33 C34 1.377(5)
C33 H33 0.9500
C34 C35 1.392(4)
C34 H34 0.9500
C35 C36 1.394(3)
C35 H35 0.9500
C36 H36 0.9500
